data_7020443
loop_
_publ_author_name
'Petrov, Pavel A.'
'Naumov, Dmitry Yu'
'Llusar, Rosa'
'G\'omez-Garc\'ia, Carlos J'
'Polo, V\'ictor'
'Konchenko, Sergey N.'

_publ_section_title
;
 Synthesis and structure of a paramagnetic Mo(3)S(4) incomplete cuboidal
 cluster with seven cluster skeletal electrons.
;
_journal_issue 46
_journal_name_full 'Dalton transactions (Cambridge, England : 2003)'
_journal_page_first 14031
_journal_page_last 14034
_journal_paper_doi 10.1039/c2dt31577g
_journal_volume 41
_journal_year 2012
_chemical_formula_sum 'C92.5 H94 Br3 Mo3 O P6 S4'
_chemical_formula_weight 2063.29
_chemical_properties_physical air-sensitive
_space_group_IT_number 14
_symmetry_cell_setting monoclinic
_symmetry_Int_Tables_number 14
_symmetry_space_group_name_Hall '-P 2ybc'
_symmetry_space_group_name_H-M 'P 1 21/c 1'
_atom_sites_solution_hydrogens geom
_atom_sites_solution_primary direct
_atom_sites_solution_secondary difmap
_audit_creation_method SHELXL-97
_cell_angle_alpha 90.00
_cell_angle_beta 99.4600(10)
_cell_angle_gamma 90.00
_cell_formula_units_Z 4
_cell_length_a 15.8997(8)
_cell_length_b 22.6599(12)
_cell_length_c 25.1311(10)
_cell_measurement_temperature 150(2)
_cell_volume 8931.2(7)
_computing_cell_refinement 'Bruker SAINT'
_computing_data_collection 'Bruker APEX2'
_computing_data_reduction 'Bruker SAINT'
_computing_molecular_graphics 'Bruker SHELXTL'
_computing_publication_material 'Bruker SHELXTL'
_computing_structure_refinement 'Bruker SHELXTL'
_computing_structure_solution 'Bruker SHELXTL'
_diffrn_ambient_temperature 150(2)
_diffrn_detector_area_resol_mean 25
_diffrn_measured_fraction_theta_full 0.998
_diffrn_measured_fraction_theta_max 0.998
_diffrn_measurement_device_type 'Bruker Nonius X8Apex CCD area-detector'
_diffrn_measurement_method '\f scans'
_diffrn_radiation_monochromator graphite
_diffrn_radiation_probe x-ray
_diffrn_radiation_type MoK\a
_diffrn_radiation_wavelength 0.71073
_diffrn_reflns_av_R_equivalents 0.0329
_diffrn_reflns_av_sigmaI/netI 0.0448
_diffrn_reflns_limit_h_max 19
_diffrn_reflns_limit_h_min -19
_diffrn_reflns_limit_k_max 27
_diffrn_reflns_limit_k_min -27
_diffrn_reflns_limit_l_max 15
_diffrn_reflns_limit_l_min -29
_diffrn_reflns_number 56314
_diffrn_reflns_theta_full 25.50
_diffrn_reflns_theta_max 25.68
_diffrn_reflns_theta_min 1.98
_diffrn_source 'fine-focus sealed tube'
_diffrn_standards_decay_% 0
_diffrn_standards_number 0
_exptl_absorpt_coefficient_mu 2.004
_exptl_absorpt_correction_T_max 0.5406
_exptl_absorpt_correction_T_min 0.4340
_exptl_absorpt_correction_type multi-scan
_exptl_absorpt_process_details 'Bruker SADABS'
_exptl_crystal_colour black
_exptl_crystal_density_diffrn 1.534
_exptl_crystal_density_method 'not measured'
_exptl_crystal_description prism
_exptl_crystal_F_000 4168
_exptl_crystal_size_max 0.50
_exptl_crystal_size_mid 0.40
_exptl_crystal_size_min 0.35
_refine_diff_density_max 0.537
_refine_diff_density_min -0.536
_refine_diff_density_rms 0.120
_refine_ls_extinction_method none
_refine_ls_goodness_of_fit_ref 1.179
_refine_ls_hydrogen_treatment constr
_refine_ls_matrix_type full
_refine_ls_number_parameters 995
_refine_ls_number_reflns 16440
_refine_ls_number_restraints 0
_refine_ls_restrained_S_all 1.179
_refine_ls_R_factor_all 0.0699
_refine_ls_R_factor_gt 0.0399
_refine_ls_shift/su_max 0.002
_refine_ls_shift/su_mean 0.000
_refine_ls_structure_factor_coef Fsqd
_refine_ls_weighting_details 'calc w=1/[\s^2^(Fo^2^)+(0.0000P)^2^+26.1287P] where P=(Fo^2^+2Fc^2^)/3'
_refine_ls_weighting_scheme calc
_refine_ls_wR_factor_gt 0.0648
_refine_ls_wR_factor_ref 0.0749
_reflns_number_gt 12962
_reflns_number_total 16440
_reflns_threshold_expression >2\s(I)
_cod_data_source_file c2dt31577g.txt
_cod_data_source_block 2a
_cod_original_sg_symbol_H-M 'P 21/c'
_cod_database_code 7020443

loop_
_symmetry_equiv_pos_as_xyz
'x, y, z'
'-x, y+1/2, -z+1/2'
'-x, -y, -z'
'x, -y-1/2, z-1/2'

loop_
_atom_site_label
_atom_site_type_symbol
_atom_site_fract_x
_atom_site_fract_y
_atom_site_fract_z
_atom_site_U_iso_or_equiv
_atom_site_adp_type
_atom_site_occupancy
_atom_site_symmetry_multiplicity
_atom_site_calc_flag
_atom_site_refinement_flags
Mo1 Mo 0.099528(19) 0.688418(14) 0.705787(14) 0.01338(7) Uani 1 1 d .
Mo2 Mo 0.269909(19) 0.728833(14) 0.718883(14) 0.01460(8) Uani 1 1 d .
Mo3 Mo 0.213041(19) 0.655195(14) 0.797147(14) 0.01399(7) Uani 1 1 d .
Br1 Br 0.01976(2) 0.781742(17) 0.660044(17) 0.02087(9) Uani 1 1 d .
Br2 Br 0.38652(2) 0.789350(18) 0.784446(18) 0.02381(10) Uani 1 1 d .
Br3 Br 0.10967(2) 0.661927(18) 0.869956(17) 0.02117(9) Uani 1 1 d .
S1 S 0.19083(6) 0.68310(4) 0.64387(4) 0.0167(2) Uani 1 1 d .
S2 S 0.32855(6) 0.64004(4) 0.75653(4) 0.0169(2) Uani 1 1 d .
S3 S 0.11477(6) 0.59540(4) 0.74217(4) 0.0163(2) Uani 1 1 d .
S4 S 0.16861(6) 0.75301(4) 0.77397(4) 0.0151(2) Uani 1 1 d .
P11 P -0.04590(6) 0.69669(4) 0.74589(4) 0.0165(2) Uani 1 1 d .
P12 P -0.00235(6) 0.63591(4) 0.63251(4) 0.0181(2) Uani 1 1 d .
P21 P 0.25939(6) 0.83359(4) 0.67540(4) 0.0187(2) Uani 1 1 d .
P22 P 0.39080(6) 0.72363(5) 0.66377(5) 0.0207(2) Uani 1 1 d .
P31 P 0.30878(6) 0.69111(4) 0.88780(4) 0.0180(2) Uani 1 1 d .
P32 P 0.25388(6) 0.55767(4) 0.84489(4) 0.0179(2) Uani 1 1 d .
C11 C -0.1282(2) 0.67966(18) 0.68756(17) 0.0225(9) Uani 1 1 d .
H11A H -0.1830 0.6720 0.7001 0.027 Uiso 1 1 calc R
H11B H -0.1360 0.7141 0.6630 0.027 Uiso 1 1 calc R
C12 C -0.1039(2) 0.62576(18) 0.65672(18) 0.0241(10) Uani 1 1 d .
H12A H -0.1494 0.6181 0.6256 0.029 Uiso 1 1 calc R
H12B H -0.0998 0.5908 0.6806 0.029 Uiso 1 1 calc R
C21 C 0.3661(2) 0.84681(17) 0.65723(18) 0.0237(9) Uani 1 1 d .
H21A H 0.3650 0.8830 0.6350 0.028 Uiso 1 1 calc R
H21B H 0.4086 0.8524 0.6903 0.028 Uiso 1 1 calc R
C22 C 0.3910(3) 0.79294(17) 0.62510(18) 0.0236(9) Uani 1 1 d .
H22A H 0.4485 0.7994 0.6159 0.028 Uiso 1 1 calc R
H22B H 0.3502 0.7894 0.5909 0.028 Uiso 1 1 calc R
C31 C 0.3022(3) 0.63002(17) 0.93515(18) 0.0248(10) Uani 1 1 d .
H31A H 0.3424 0.6370 0.9690 0.030 Uiso 1 1 calc R
H31B H 0.2438 0.6279 0.9440 0.030 Uiso 1 1 calc R
C32 C 0.3241(3) 0.57172(16) 0.90973(17) 0.0221(9) Uani 1 1 d .
H32A H 0.3185 0.5389 0.9349 0.027 Uiso 1 1 calc R
H32B H 0.3841 0.5730 0.9038 0.027 Uiso 1 1 calc R
C111 C -0.0742(2) 0.76990(17) 0.76717(17) 0.0204(9) Uani 1 1 d .
C112 C -0.1468(3) 0.79982(18) 0.74211(19) 0.0265(10) Uani 1 1 d .
H112 H -0.1832 0.7822 0.7126 0.032 Uiso 1 1 calc R
C113 C -0.1658(3) 0.8557(2) 0.7604(2) 0.0394(13) Uani 1 1 d .
H113 H -0.2167 0.8752 0.7445 0.047 Uiso 1 1 calc R
C114 C -0.1114(3) 0.8826(2) 0.8013(2) 0.0415(13) Uani 1 1 d .
H114 H -0.1231 0.9213 0.8127 0.050 Uiso 1 1 calc R
C115 C -0.0393(3) 0.8530(2) 0.8256(2) 0.0362(12) Uani 1 1 d .
H115 H -0.0014 0.8718 0.8537 0.043 Uiso 1 1 calc R
C116 C -0.0212(3) 0.79689(17) 0.81013(17) 0.0248(10) Uani 1 1 d .
H116 H 0.0272 0.7765 0.8286 0.030 Uiso 1 1 calc R
C121 C 0.0242(2) 0.56157(17) 0.61079(16) 0.0201(9) Uani 1 1 d .
C122 C -0.0398(3) 0.52466(19) 0.58489(19) 0.0321(11) Uani 1 1 d .
H122 H -0.0979 0.5361 0.5814 0.039 Uiso 1 1 calc R
C123 C -0.0179(3) 0.4710(2) 0.5642(2) 0.0393(13) Uani 1 1 d .
H123 H -0.0618 0.4456 0.5473 0.047 Uiso 1 1 calc R
C124 C 0.0645(3) 0.4542(2) 0.5674(2) 0.0366(12) Uani 1 1 d .
H124 H 0.0781 0.4176 0.5523 0.044 Uiso 1 1 calc R
C125 C 0.1302(3) 0.49120(18) 0.59334(19) 0.0311(11) Uani 1 1 d .
H125 H 0.1883 0.4800 0.5954 0.037 Uiso 1 1 calc R
C126 C 0.1094(3) 0.54368(18) 0.61556(18) 0.0268(10) Uani 1 1 d .
H126 H 0.1532 0.5680 0.6343 0.032 Uiso 1 1 calc R
C131 C -0.0823(2) 0.64950(16) 0.79733(16) 0.0171(8) Uani 1 1 d .
C132 C -0.0732(3) 0.58864(17) 0.79722(19) 0.0259(10) Uani 1 1 d .
H132 H -0.0427 0.5709 0.7720 0.031 Uiso 1 1 calc R
C133 C -0.1073(3) 0.5533(2) 0.8327(2) 0.0401(12) Uani 1 1 d .
H133 H -0.1022 0.5117 0.8307 0.048 Uiso 1 1 calc R
C134 C -0.1492(3) 0.5784(2) 0.8715(2) 0.0414(13) Uani 1 1 d .
H134 H -0.1720 0.5540 0.8964 0.050 Uiso 1 1 calc R
C135 C -0.1573(3) 0.6391(2) 0.8735(2) 0.0388(12) Uani 1 1 d .
H135 H -0.1856 0.6566 0.9000 0.047 Uiso 1 1 calc R
C136 C -0.1242(2) 0.67448(18) 0.83678(17) 0.0236(9) Uani 1 1 d .
H136 H -0.1300 0.7161 0.8385 0.028 Uiso 1 1 calc R
C141 C -0.0300(2) 0.67116(17) 0.56608(16) 0.0202(9) Uani 1 1 d .
C142 C 0.0265(3) 0.66763(18) 0.53023(18) 0.0264(10) Uani 1 1 d .
H142 H 0.0789 0.6472 0.5402 0.032 Uiso 1 1 calc R
C143 C 0.0077(3) 0.69364(19) 0.47956(18) 0.0301(10) Uani 1 1 d .
H143 H 0.0470 0.6906 0.4550 0.036 Uiso 1 1 calc R
C144 C -0.0675(3) 0.7237(2) 0.4650(2) 0.0384(12) Uani 1 1 d .
H144 H -0.0798 0.7426 0.4308 0.046 Uiso 1 1 calc R
C145 C -0.1237(3) 0.7260(2) 0.4995(2) 0.0459(14) Uani 1 1 d .
H145 H -0.1767 0.7454 0.4886 0.055 Uiso 1 1 calc R
C146 C -0.1062(3) 0.7008(2) 0.5510(2) 0.0395(12) Uani 1 1 d .
H146 H -0.1460 0.7040 0.5751 0.047 Uiso 1 1 calc R
C211 C 0.2456(3) 0.89441(18) 0.72102(18) 0.0247(10) Uani 1 1 d .
C212 C 0.3081(3) 0.9352(2) 0.7390(2) 0.0415(13) Uani 1 1 d .
H212 H 0.3609 0.9341 0.7260 0.050 Uiso 1 1 calc R
C213 C 0.2942(4) 0.9783(2) 0.7762(2) 0.0489(15) Uani 1 1 d .
H213 H 0.3384 1.0052 0.7897 0.059 Uiso 1 1 calc R
C214 C 0.2167(4) 0.9819(2) 0.7935(2) 0.0446(14) Uani 1 1 d .
H214 H 0.2069 1.0119 0.8181 0.053 Uiso 1 1 calc R
C215 C 0.1531(3) 0.9420(2) 0.7752(2) 0.0361(12) Uani 1 1 d .
H215 H 0.1001 0.9437 0.7880 0.043 Uiso 1 1 calc R
C216 C 0.1670(3) 0.89930(18) 0.73821(19) 0.0298(10) Uani 1 1 d .
H216 H 0.1223 0.8730 0.7243 0.036 Uiso 1 1 calc R
C221 C 0.3924(2) 0.66578(18) 0.61259(18) 0.0233(9) Uani 1 1 d .
C222 C 0.3632(3) 0.60968(18) 0.6221(2) 0.0299(11) Uani 1 1 d .
H222 H 0.3383 0.6022 0.6533 0.036 Uiso 1 1 calc R
C223 C 0.3706(3) 0.5643(2) 0.5856(2) 0.0419(13) Uani 1 1 d .
H223 H 0.3502 0.5259 0.5919 0.050 Uiso 1 1 calc R
C224 C 0.4076(3) 0.5750(2) 0.5403(2) 0.0457(14) Uani 1 1 d .
H224 H 0.4127 0.5439 0.5157 0.055 Uiso 1 1 calc R
C225 C 0.4375(3) 0.6317(2) 0.5306(2) 0.0418(13) Uani 1 1 d .
H225 H 0.4631 0.6395 0.4997 0.050 Uiso 1 1 calc R
C226 C 0.4287(3) 0.6763(2) 0.5673(2) 0.0313(11) Uani 1 1 d .
H226 H 0.4482 0.7149 0.5611 0.038 Uiso 1 1 calc R
C231 C 0.1940(2) 0.85695(17) 0.61185(17) 0.0209(9) Uani 1 1 d .
C232 C 0.1502(3) 0.81705(19) 0.57490(19) 0.0286(10) Uani 1 1 d .
H232 H 0.1522 0.7762 0.5835 0.034 Uiso 1 1 calc R
C233 C 0.1040(3) 0.83538(19) 0.52609(19) 0.0330(11) Uani 1 1 d .
H233 H 0.0751 0.8073 0.5016 0.040 Uiso 1 1 calc R
C234 C 0.1003(3) 0.89460(19) 0.51314(19) 0.0308(10) Uani 1 1 d .
H234 H 0.0689 0.9075 0.4797 0.037 Uiso 1 1 calc R
C235 C 0.1423(3) 0.93494(19) 0.54905(19) 0.0355(12) Uani 1 1 d .
H235 H 0.1394 0.9757 0.5400 0.043 Uiso 1 1 calc R
C236 C 0.1895(3) 0.91734(18) 0.59879(19) 0.0306(11) Uani 1 1 d .
H236 H 0.2178 0.9458 0.6232 0.037 Uiso 1 1 calc R
C241 C 0.4994(2) 0.7161(2) 0.70040(18) 0.0285(10) Uani 1 1 d .
C242 C 0.5310(3) 0.6601(2) 0.7167(2) 0.0336(11) Uani 1 1 d .
H242 H 0.4959 0.6264 0.7078 0.040 Uiso 1 1 calc R
C243 C 0.6120(3) 0.6529(3) 0.7456(2) 0.0520(15) Uani 1 1 d .
H243 H 0.6326 0.6145 0.7558 0.062 Uiso 1 1 calc R
C244 C 0.6632(3) 0.7013(3) 0.7596(2) 0.0467(14) Uani 1 1 d .
H244 H 0.7188 0.6965 0.7798 0.056 Uiso 1 1 calc R
C245 C 0.6331(3) 0.7570(3) 0.7442(2) 0.0534(16) Uani 1 1 d .
H245 H 0.6682 0.7906 0.7535 0.064 Uiso 1 1 calc R
C246 C 0.5510(3) 0.7639(2) 0.7148(2) 0.0403(13) Uani 1 1 d .
H246 H 0.5306 0.8024 0.7047 0.048 Uiso 1 1 calc R
C311 C 0.2740(2) 0.75601(17) 0.92083(16) 0.0195(9) Uani 1 1 d .
C312 C 0.2676(3) 0.80966(18) 0.89409(19) 0.0280(10) Uani 1 1 d .
H312 H 0.2808 0.8121 0.8586 0.034 Uiso 1 1 calc R
C313 C 0.2417(3) 0.86054(19) 0.91908(19) 0.0303(11) Uani 1 1 d .
H313 H 0.2367 0.8970 0.9001 0.036 Uiso 1 1 calc R
C314 C 0.2236(3) 0.8581(2) 0.9706(2) 0.0335(11) Uani 1 1 d .
H314 H 0.2071 0.8927 0.9875 0.040 Uiso 1 1 calc R
C315 C 0.2298(3) 0.8047(2) 0.9974(2) 0.0336(11) Uani 1 1 d .
H315 H 0.2169 0.8023 1.0329 0.040 Uiso 1 1 calc R
C316 C 0.2551(2) 0.75390(19) 0.97215(18) 0.0269(10) Uani 1 1 d .
H316 H 0.2593 0.7174 0.9910 0.032 Uiso 1 1 calc R
C321 C 0.3155(3) 0.50549(17) 0.81096(19) 0.0248(10) Uani 1 1 d .
C322 C 0.3760(3) 0.4694(2) 0.8412(2) 0.0419(13) Uani 1 1 d .
H322 H 0.3848 0.4708 0.8795 0.050 Uiso 1 1 calc R
C323 C 0.4236(3) 0.4311(2) 0.8146(2) 0.0473(15) Uani 1 1 d .
H323 H 0.4658 0.4070 0.8350 0.057 Uiso 1 1 calc R
C324 C 0.4104(3) 0.4276(2) 0.7589(2) 0.0424(13) Uani 1 1 d .
H324 H 0.4446 0.4021 0.7413 0.051 Uiso 1 1 calc R
C325 C 0.3483(3) 0.46066(18) 0.7294(2) 0.0307(11) Uani 1 1 d .
H325 H 0.3371 0.4571 0.6912 0.037 Uiso 1 1 calc R
C326 C 0.3009(3) 0.49994(17) 0.75546(19) 0.0251(10) Uani 1 1 d .
H326 H 0.2578 0.5232 0.7347 0.030 Uiso 1 1 calc R
C331 C 0.4267(2) 0.69948(16) 0.90023(17) 0.0196(9) Uani 1 1 d .
C332 C 0.4777(3) 0.67018(19) 0.86945(18) 0.0280(10) Uani 1 1 d .
H332 H 0.4524 0.6493 0.8381 0.034 Uiso 1 1 calc R
C333 C 0.5658(3) 0.6709(2) 0.8840(2) 0.0395(12) Uani 1 1 d .
H333 H 0.6004 0.6497 0.8631 0.047 Uiso 1 1 calc R
C334 C 0.6030(3) 0.7025(2) 0.9286(2) 0.0418(13) Uani 1 1 d .
H334 H 0.6634 0.7044 0.9378 0.050 Uiso 1 1 calc R
C335 C 0.5528(3) 0.7309(2) 0.9594(2) 0.0451(13) Uani 1 1 d .
H335 H 0.5786 0.7519 0.9905 0.054 Uiso 1 1 calc R
C336 C 0.4643(3) 0.7296(2) 0.9461(2) 0.0364(12) Uani 1 1 d .
H336 H 0.4300 0.7491 0.9682 0.044 Uiso 1 1 calc R
C341 C 0.1694(2) 0.50924(17) 0.86099(18) 0.0225(9) Uani 1 1 d .
C342 C 0.1266(3) 0.47192(17) 0.82190(19) 0.0259(10) Uani 1 1 d .
H342 H 0.1396 0.4730 0.7864 0.031 Uiso 1 1 calc R
C343 C 0.0650(3) 0.43309(18) 0.8339(2) 0.0312(11) Uani 1 1 d .
H343 H 0.0381 0.4066 0.8071 0.037 Uiso 1 1 calc R
C344 C 0.0426(3) 0.4327(2) 0.8844(2) 0.0393(13) Uani 1 1 d .
H344 H 0.0001 0.4061 0.8924 0.047 Uiso 1 1 calc R
C345 C 0.0821(4) 0.4712(2) 0.9238(2) 0.0501(15) Uani 1 1 d .
H345 H 0.0660 0.4717 0.9585 0.060 Uiso 1 1 calc R
C346 C 0.1459(3) 0.5093(2) 0.9118(2) 0.0396(13) Uani 1 1 d .
H346 H 0.1733 0.5354 0.9388 0.048 Uiso 1 1 calc R
C11S C 0.7267(4) 0.5601(3) 0.5040(3) 0.0645(17) Uani 1 1 d .
H11C H 0.6979 0.5700 0.5345 0.097 Uiso 1 1 calc R
H11D H 0.7870 0.5709 0.5127 0.097 Uiso 1 1 calc R
H11E H 0.7217 0.5176 0.4970 0.097 Uiso 1 1 calc R
C12S C 0.6846(4) 0.5943(3) 0.4533(2) 0.0535(15) Uani 1 1 d .
C13S C 0.7288(4) 0.6331(2) 0.4245(2) 0.0512(15) Uani 1 1 d .
H13S H 0.7882 0.6392 0.4356 0.061 Uiso 1 1 calc R
C14S C 0.6860(3) 0.6626(3) 0.3796(2) 0.0507(14) Uani 1 1 d .
H14S H 0.7160 0.6887 0.3597 0.061 Uiso 1 1 calc R
C15S C 0.5989(4) 0.6535(2) 0.3639(2) 0.0495(14) Uani 1 1 d .
H15S H 0.5693 0.6737 0.3333 0.059 Uiso 1 1 calc R
C16S C 0.5549(3) 0.6153(2) 0.3925(2) 0.0442(13) Uani 1 1 d .
H16S H 0.4955 0.6092 0.3813 0.053 Uiso 1 1 calc R
C17S C 0.5976(4) 0.5860(3) 0.4372(2) 0.0525(15) Uani 1 1 d .
H17S H 0.5673 0.5600 0.4570 0.063 Uiso 1 1 calc R
C21S C 0.6082(7) 0.5080(5) 0.9368(5) 0.050(3) Uani 0.50 1 d P
H21C H 0.5840 0.5261 0.9023 0.075 Uiso 0.50 1 calc PR
H21D H 0.6215 0.4665 0.9311 0.075 Uiso 0.50 1 calc PR
H21E H 0.6604 0.5289 0.9524 0.075 Uiso 0.50 1 calc PR
C22S C 0.5570(4) 0.5111(3) 0.9675(2) 0.0496(14) Uani 1 1 d .
C23S C 0.5220(4) 0.4505(3) 0.9736(3) 0.0637(17) Uani 1 1 d .
H23S H 0.5406 0.4178 0.9550 0.076 Uiso 1 1 calc R
C24S C 0.4697(3) 0.4445(2) 1.0027(2) 0.0389(12) Uani 1 1 d .
H24S H 0.4456 0.4064 1.0052 0.047 Uiso 1 1 calc R
O31S O -0.2957(3) 0.74951(19) 0.58124(18) 0.0616(11) Uani 1 1 d .
C31S C -0.3386(4) 0.6521(3) 0.5860(3) 0.0725(19) Uani 1 1 d .
H31C H -0.3054 0.6519 0.5564 0.109 Uiso 1 1 calc R
H31D H -0.3957 0.6363 0.5732 0.109 Uiso 1 1 calc R
H31E H -0.3099 0.6277 0.6157 0.109 Uiso 1 1 calc R
C32S C -0.3458(4) 0.7127(3) 0.6051(3) 0.0622(17) Uani 1 1 d .
H32C H -0.4059 0.7258 0.5965 0.075 Uiso 1 1 calc R
H32D H -0.3282 0.7141 0.6447 0.075 Uiso 1 1 calc R
C33S C -0.2979(5) 0.8057(3) 0.5979(3) 0.075(2) Uani 1 1 d .
H33A H -0.2780 0.8064 0.6374 0.090 Uiso 1 1 calc R
H33B H -0.3582 0.8187 0.5917 0.090 Uiso 1 1 calc R
C34S C -0.2472(5) 0.8505(3) 0.5728(3) 0.089(2) Uani 1 1 d .
H34A H -0.1901 0.8349 0.5715 0.133 Uiso 1 1 calc R
H34B H -0.2424 0.8868 0.5943 0.133 Uiso 1 1 calc R
H34C H -0.2759 0.8592 0.5360 0.133 Uiso 1 1 calc R

loop_
_atom_site_aniso_label
_atom_site_aniso_U_11
_atom_site_aniso_U_22
_atom_site_aniso_U_33
_atom_site_aniso_U_23
_atom_site_aniso_U_13
_atom_site_aniso_U_12
Mo1 0.01310(15) 0.01175(15) 0.01504(19) 0.00036(13) 0.00161(13) -0.00046(12)
Mo2 0.01391(15) 0.01296(15) 0.01685(19) 0.00047(14) 0.00228(13) -0.00123(12)
Mo3 0.01362(15) 0.01208(15) 0.01590(18) 0.00060(14) 0.00134(13) -0.00057(12)
Br1 0.02171(19) 0.01632(19) 0.0244(2) 0.00371(17) 0.00323(17) 0.00400(15)
Br2 0.0225(2) 0.0237(2) 0.0248(2) -0.00184(18) 0.00246(17) -0.00689(16)
Br3 0.01941(19) 0.0247(2) 0.0197(2) 0.00043(17) 0.00396(16) -0.00206(16)
S1 0.0181(5) 0.0157(5) 0.0159(5) -0.0011(4) 0.0020(4) -0.0008(4)
S2 0.0154(4) 0.0152(5) 0.0202(6) 0.0014(4) 0.0037(4) 0.0024(4)
S3 0.0165(4) 0.0120(4) 0.0192(6) 0.0009(4) -0.0001(4) -0.0008(3)
S4 0.0162(4) 0.0124(4) 0.0166(5) -0.0002(4) 0.0025(4) 0.0001(3)
P11 0.0149(5) 0.0137(5) 0.0208(6) -0.0021(4) 0.0025(4) -0.0006(4)
P12 0.0175(5) 0.0188(5) 0.0170(6) -0.0033(4) 0.0000(4) -0.0024(4)
P21 0.0219(5) 0.0122(5) 0.0227(6) 0.0007(4) 0.0063(4) -0.0022(4)
P22 0.0170(5) 0.0202(5) 0.0257(6) 0.0009(5) 0.0057(4) -0.0003(4)
P31 0.0186(5) 0.0183(5) 0.0159(6) -0.0011(4) -0.0005(4) -0.0032(4)
P32 0.0190(5) 0.0135(5) 0.0207(6) 0.0010(4) 0.0019(4) 0.0001(4)
C11 0.020(2) 0.027(2) 0.019(2) -0.0013(18) 0.0016(17) -0.0004(17)
C12 0.0114(18) 0.028(2) 0.030(3) -0.004(2) -0.0034(17) -0.0043(16)
C21 0.022(2) 0.017(2) 0.034(3) 0.0036(19) 0.0094(18) -0.0068(16)
C22 0.021(2) 0.021(2) 0.031(3) 0.0054(19) 0.0105(18) 0.0001(16)
C31 0.023(2) 0.024(2) 0.026(3) 0.0056(19) 0.0025(18) -0.0088(17)
C32 0.028(2) 0.0126(19) 0.022(2) 0.0028(17) -0.0055(18) -0.0050(16)
C111 0.021(2) 0.0179(19) 0.026(2) -0.0024(18) 0.0147(18) 0.0018(16)
C112 0.024(2) 0.020(2) 0.036(3) 0.0024(19) 0.0042(19) 0.0029(17)
C113 0.038(3) 0.025(2) 0.057(4) -0.004(2) 0.014(3) 0.016(2)
C114 0.053(3) 0.022(2) 0.055(4) -0.001(2) 0.024(3) 0.009(2)
C115 0.053(3) 0.027(2) 0.030(3) -0.006(2) 0.009(2) -0.008(2)
C116 0.024(2) 0.019(2) 0.027(3) -0.0131(18) -0.0088(18) 0.0121(17)
C121 0.026(2) 0.022(2) 0.012(2) -0.0031(17) 0.0024(17) -0.0060(17)
C122 0.036(3) 0.025(2) 0.032(3) -0.008(2) -0.006(2) -0.0133(19)
C123 0.045(3) 0.025(2) 0.044(3) -0.010(2) -0.003(2) -0.018(2)
C124 0.047(3) 0.027(2) 0.036(3) -0.005(2) 0.007(2) -0.009(2)
C125 0.036(3) 0.023(2) 0.034(3) -0.003(2) 0.007(2) 0.0053(19)
C126 0.029(2) 0.019(2) 0.030(3) -0.0068(19) -0.001(2) 0.0026(17)
C131 0.0174(19) 0.0107(18) 0.022(2) -0.0026(16) -0.0008(16) -0.0109(14)
C132 0.025(2) 0.017(2) 0.037(3) -0.0045(19) 0.009(2) 0.0000(17)
C133 0.050(3) 0.028(3) 0.046(3) 0.008(2) 0.016(3) 0.003(2)
C134 0.062(3) 0.024(2) 0.043(3) 0.004(2) 0.023(3) -0.005(2)
C135 0.050(3) 0.036(3) 0.037(3) 0.001(2) 0.027(2) 0.004(2)
C136 0.024(2) 0.020(2) 0.026(3) -0.0014(18) -0.0001(18) -0.0054(16)
C141 0.022(2) 0.022(2) 0.015(2) -0.0011(17) -0.0025(17) 0.0031(16)
C142 0.024(2) 0.026(2) 0.028(3) -0.002(2) -0.0002(19) -0.0021(17)
C143 0.040(3) 0.026(2) 0.024(3) -0.001(2) 0.005(2) -0.003(2)
C144 0.046(3) 0.043(3) 0.023(3) 0.010(2) -0.005(2) 0.017(2)
C145 0.045(3) 0.052(3) 0.035(3) 0.013(3) -0.009(2) 0.020(3)
C146 0.032(3) 0.059(3) 0.027(3) 0.002(2) 0.002(2) 0.014(2)
C211 0.029(2) 0.020(2) 0.024(3) 0.0043(18) 0.0004(19) -0.0059(17)
C212 0.041(3) 0.023(2) 0.064(4) -0.004(2) 0.018(3) -0.004(2)
C213 0.053(3) 0.029(3) 0.061(4) -0.024(3) -0.003(3) -0.004(2)
C214 0.068(4) 0.030(3) 0.035(3) -0.012(2) 0.004(3) 0.013(3)
C215 0.043(3) 0.029(2) 0.039(3) -0.008(2) 0.014(2) 0.004(2)
C216 0.036(2) 0.019(2) 0.034(3) 0.001(2) 0.004(2) 0.0001(18)
C221 0.018(2) 0.024(2) 0.030(3) 0.0036(19) 0.0105(18) 0.0071(16)
C222 0.031(2) 0.023(2) 0.037(3) -0.004(2) 0.008(2) 0.0008(18)
C223 0.043(3) 0.031(3) 0.054(4) -0.004(2) 0.014(3) 0.001(2)
C224 0.052(3) 0.040(3) 0.049(4) -0.011(3) 0.020(3) 0.006(2)
C225 0.045(3) 0.042(3) 0.043(3) 0.001(3) 0.022(3) 0.013(2)
C226 0.022(2) 0.031(2) 0.041(3) -0.004(2) 0.007(2) 0.0009(18)
C231 0.025(2) 0.017(2) 0.023(2) 0.0023(17) 0.0080(18) 0.0048(16)
C232 0.031(2) 0.022(2) 0.033(3) -0.002(2) 0.007(2) -0.0031(18)
C233 0.051(3) 0.021(2) 0.026(3) -0.001(2) 0.004(2) 0.002(2)
C234 0.039(3) 0.030(2) 0.024(3) 0.004(2) 0.008(2) 0.005(2)
C235 0.066(3) 0.017(2) 0.026(3) 0.004(2) 0.012(2) 0.007(2)
C236 0.051(3) 0.015(2) 0.026(3) -0.0036(19) 0.005(2) -0.0002(19)
C241 0.0148(19) 0.052(3) 0.021(2) -0.005(2) 0.0071(17) -0.0005(19)
C242 0.028(2) 0.035(3) 0.039(3) 0.004(2) 0.008(2) 0.008(2)
C243 0.037(3) 0.069(4) 0.048(4) 0.016(3) 0.003(3) 0.013(3)
C244 0.027(3) 0.071(4) 0.042(3) -0.004(3) 0.004(2) 0.009(3)
C245 0.026(3) 0.081(4) 0.054(4) -0.021(3) 0.009(3) -0.021(3)
C246 0.028(2) 0.053(3) 0.040(3) -0.011(3) 0.004(2) -0.006(2)
C311 0.0175(19) 0.026(2) 0.015(2) -0.0035(17) 0.0044(16) 0.0001(16)
C312 0.035(2) 0.022(2) 0.028(3) -0.007(2) 0.008(2) 0.0036(19)
C313 0.035(2) 0.023(2) 0.031(3) -0.006(2) 0.002(2) 0.0103(19)
C314 0.026(2) 0.032(3) 0.040(3) -0.009(2) 0.002(2) 0.0052(19)
C315 0.037(3) 0.037(3) 0.028(3) -0.002(2) 0.010(2) 0.011(2)
C316 0.022(2) 0.031(2) 0.028(3) 0.007(2) 0.0031(19) 0.0104(18)
C321 0.029(2) 0.0134(19) 0.033(3) 0.0017(18) 0.007(2) 0.0028(17)
C322 0.037(3) 0.051(3) 0.038(3) 0.004(3) 0.005(2) 0.020(2)
C323 0.044(3) 0.044(3) 0.050(4) -0.004(3) -0.005(3) 0.035(2)
C324 0.041(3) 0.035(3) 0.056(4) 0.005(3) 0.021(3) 0.020(2)
C325 0.038(3) 0.023(2) 0.033(3) -0.001(2) 0.011(2) 0.0032(19)
C326 0.024(2) 0.018(2) 0.034(3) -0.0038(19) 0.0083(19) 0.0005(17)
C331 0.022(2) 0.0149(19) 0.022(2) 0.0021(17) 0.0037(17) -0.0041(15)
C332 0.023(2) 0.038(3) 0.019(2) -0.012(2) -0.0052(18) 0.0013(18)
C333 0.031(3) 0.058(3) 0.032(3) -0.002(2) 0.010(2) 0.007(2)
C334 0.020(2) 0.059(3) 0.041(3) -0.002(3) -0.009(2) -0.003(2)
C335 0.037(3) 0.050(3) 0.045(4) -0.009(3) -0.003(2) -0.010(2)
C336 0.029(2) 0.044(3) 0.033(3) -0.018(2) 0.000(2) -0.010(2)
C341 0.022(2) 0.0151(19) 0.033(3) 0.0029(18) 0.0117(19) 0.0021(16)
C342 0.028(2) 0.016(2) 0.031(3) -0.0017(19) -0.0017(19) 0.0030(17)
C343 0.037(3) 0.020(2) 0.036(3) 0.000(2) 0.002(2) -0.0052(19)
C344 0.045(3) 0.026(2) 0.051(4) -0.006(2) 0.019(3) -0.020(2)
C345 0.066(4) 0.044(3) 0.048(4) -0.012(3) 0.034(3) -0.028(3)
C346 0.059(3) 0.034(3) 0.031(3) -0.012(2) 0.023(2) -0.022(2)
C11S 0.065(4) 0.064(4) 0.065(5) 0.003(3) 0.014(3) 0.002(3)
C12S 0.056(4) 0.052(3) 0.053(4) 0.004(3) 0.010(3) 0.000(3)
C13S 0.050(3) 0.052(3) 0.052(4) -0.003(3) 0.012(3) 0.001(3)
C14S 0.049(3) 0.054(4) 0.047(4) 0.005(3) 0.004(3) 0.000(3)
C15S 0.054(3) 0.047(3) 0.048(4) -0.005(3) 0.010(3) -0.004(3)
C16S 0.041(3) 0.039(3) 0.054(4) -0.001(3) 0.011(3) -0.002(2)
C17S 0.054(4) 0.049(3) 0.054(4) 0.000(3) 0.006(3) 0.003(3)
C21S 0.044(6) 0.050(7) 0.059(8) 0.002(6) 0.016(6) 0.003(5)
C22S 0.049(3) 0.051(3) 0.049(4) 0.004(3) 0.008(3) -0.002(3)
C23S 0.064(4) 0.067(4) 0.060(5) 0.004(3) 0.010(3) 0.001(3)
C24S 0.043(3) 0.037(3) 0.037(3) -0.002(2) 0.007(2) 0.001(2)
O31S 0.060(3) 0.064(3) 0.061(3) -0.001(2) 0.011(2) 0.001(2)
C31S 0.073(4) 0.065(4) 0.080(5) -0.004(4) 0.012(4) 0.003(4)
C32S 0.060(4) 0.065(4) 0.061(5) -0.001(3) 0.011(3) 0.001(3)
C33S 0.074(5) 0.071(5) 0.083(6) -0.010(4) 0.017(4) -0.001(4)
C34S 0.080(5) 0.093(6) 0.094(6) -0.003(5) 0.018(4) -0.005(4)

loop_
_atom_type_symbol
_atom_type_description
_atom_type_scat_dispersion_real
_atom_type_scat_dispersion_imag
_atom_type_scat_source
C C 0.0033 0.0016 'International Tables Vol C Tables 4.2.6.8 and 6.1.1.4'
H H 0.0000 0.0000 'International Tables Vol C Tables 4.2.6.8 and 6.1.1.4'
O O 0.0106 0.0060 'International Tables Vol C Tables 4.2.6.8 and 6.1.1.4'
P P 0.1023 0.0942 'International Tables Vol C Tables 4.2.6.8 and 6.1.1.4'
S S 0.1246 0.1234 'International Tables Vol C Tables 4.2.6.8 and 6.1.1.4'
Mo Mo -1.6832 0.6857 'International Tables Vol C Tables 4.2.6.8 and 6.1.1.4'
Br Br -0.2901 2.4595 'International Tables Vol C Tables 4.2.6.8 and 6.1.1.4'

loop_
_geom_angle_atom_site_label_1
_geom_angle_atom_site_label_2
_geom_angle_atom_site_label_3
_geom_angle
_geom_angle_site_symmetry_1
_geom_angle_site_symmetry_3
S3 Mo1 S1 100.63(4) . .
S3 Mo1 S4 105.78(4) . .
S1 Mo1 S4 104.56(3) . .
S3 Mo1 P12 82.63(3) . .
S1 Mo1 P12 83.28(3) . .
S4 Mo1 P12 166.87(3) . .
S3 Mo1 Br1 157.55(3) . .
S1 Mo1 Br1 93.39(3) . .
S4 Mo1 Br1 87.28(3) . .
P12 Mo1 Br1 81.69(3) . .
S3 Mo1 P11 87.45(3) . .
S1 Mo1 P11 159.92(4) . .
S4 Mo1 P11 90.63(3) . .
P12 Mo1 P11 79.53(3) . .
Br1 Mo1 P11 73.98(2) . .
S3 Mo1 Mo3 53.89(3) . .
S1 Mo1 Mo3 98.53(3) . .
S4 Mo1 Mo3 53.99(2) . .
P12 Mo1 Mo3 136.21(3) . .
Br1 Mo1 Mo3 141.181(17) . .
P11 Mo1 Mo3 101.05(3) . .
S3 Mo1 Mo2 102.40(3) . .
S1 Mo1 Mo2 52.86(3) . .
S4 Mo1 Mo2 52.92(2) . .
P12 Mo1 Mo2 136.13(3) . .
Br1 Mo1 Mo2 100.042(15) . .
P11 Mo1 Mo2 143.52(3) . .
Mo3 Mo1 Mo2 60.800(12) . .
S1 Mo2 S2 94.05(4) . .
S1 Mo2 S4 104.41(3) . .
S2 Mo2 S4 103.12(4) . .
S1 Mo2 P22 83.95(4) . .
S2 Mo2 P22 83.94(3) . .
S4 Mo2 P22 168.43(4) . .
S1 Mo2 P21 94.41(4) . .
S2 Mo2 P21 160.42(3) . .
S4 Mo2 P21 91.81(3) . .
P22 Mo2 P21 79.43(3) . .
S1 Mo2 Br2 164.18(3) . .
S2 Mo2 Br2 90.11(3) . .
S4 Mo2 Br2 89.44(3) . .
P22 Mo2 Br2 81.31(3) . .
P21 Mo2 Br2 77.27(3) . .
S1 Mo2 Mo1 51.86(3) . .
S2 Mo2 Mo1 94.51(3) . .
S4 Mo2 Mo1 53.76(2) . .
P22 Mo2 Mo1 135.66(3) . .
P21 Mo2 Mo1 104.59(3) . .
Br2 Mo2 Mo1 143.012(18) . .
S1 Mo2 Mo3 96.21(3) . .
S2 Mo2 Mo3 50.81(3) . .
S4 Mo2 Mo3 53.32(2) . .
P22 Mo2 Mo3 134.72(3) . .
P21 Mo2 Mo3 145.09(3) . .
Br2 Mo2 Mo3 98.240(16) . .
Mo1 Mo2 Mo3 58.795(11) . .
S2 Mo3 S3 99.09(4) . .
S2 Mo3 S4 105.16(4) . .
S3 Mo3 S4 104.67(3) . .
S2 Mo3 P32 85.30(3) . .
S3 Mo3 P32 82.50(3) . .
S4 Mo3 P32 165.89(4) . .
S2 Mo3 P31 92.30(4) . .
S3 Mo3 P31 156.68(4) . .
S4 Mo3 P31 91.72(3) . .
P32 Mo3 P31 78.21(3) . .
S2 Mo3 Br3 163.01(3) . .
S3 Mo3 Br3 90.64(3) . .
S4 Mo3 Br3 85.55(3) . .
P32 Mo3 Br3 82.19(3) . .
P31 Mo3 Br3 73.95(3) . .
S2 Mo3 Mo1 97.65(3) . .
S3 Mo3 Mo1 52.38(2) . .
S4 Mo3 Mo1 54.34(2) . .
P32 Mo3 Mo1 134.77(3) . .
P31 Mo3 Mo1 146.04(3) . .
Br3 Mo3 Mo1 99.326(15) . .
S2 Mo3 Mo2 53.39(3) . .
S3 Mo3 Mo2 100.90(3) . .
S4 Mo3 Mo2 52.83(3) . .
P32 Mo3 Mo2 138.67(3) . .
P31 Mo3 Mo2 102.22(3) . .
Br3 Mo3 Mo2 138.331(16) . .
Mo1 Mo3 Mo2 60.405(12) . .
Mo1 S1 Mo2 75.28(3) . .
Mo3 S2 Mo2 75.80(3) . .
Mo1 S3 Mo3 73.73(3) . .
Mo2 S4 Mo3 73.85(3) . .
Mo2 S4 Mo1 73.32(3) . .
Mo3 S4 Mo1 71.67(3) . .
C111 P11 C11 104.33(19) . .
C111 P11 C131 101.59(18) . .
C11 P11 C131 99.98(18) . .
C111 P11 Mo1 116.41(13) . .
C11 P11 Mo1 103.33(14) . .
C131 P11 Mo1 127.89(13) . .
C12 P12 C141 105.29(19) . .
C12 P12 C121 103.95(18) . .
C141 P12 C121 99.25(18) . .
C12 P12 Mo1 108.06(14) . .
C141 P12 Mo1 118.96(13) . .
C121 P12 Mo1 119.58(13) . .
C211 P21 C231 102.67(18) . .
C211 P21 C21 103.97(19) . .
C231 P21 C21 98.60(19) . .
C211 P21 Mo2 115.43(14) . .
C231 P21 Mo2 128.01(13) . .
C21 P21 Mo2 104.62(13) . .
C241 P22 C221 99.51(19) . .
C241 P22 C22 105.1(2) . .
C221 P22 C22 103.7(2) . .
C241 P22 Mo2 117.73(15) . .
C221 P22 Mo2 120.74(13) . .
C22 P22 Mo2 108.23(13) . .
C311 P31 C31 105.0(2) . .
C311 P31 C331 102.38(18) . .
C31 P31 C331 97.56(18) . .
C311 P31 Mo3 117.75(13) . .
C31 P31 Mo3 103.83(14) . .
C331 P31 Mo3 126.62(14) . .
C341 P32 C321 100.61(18) . .
C341 P32 C32 105.5(2) . .
C321 P32 C32 103.3(2) . .
C341 P32 Mo3 118.99(13) . .
C321 P32 Mo3 117.06(14) . .
C32 P32 Mo3 109.67(12) . .
C12 C11 P11 111.5(3) . .
C12 C11 H11A 109.3 . .
P11 C11 H11A 109.3 . .
C12 C11 H11B 109.3 . .
P11 C11 H11B 109.3 . .
H11A C11 H11B 108.0 . .
C11 C12 P12 112.2(3) . .
C11 C12 H12A 109.2 . .
P12 C12 H12A 109.2 . .
C11 C12 H12B 109.2 . .
P12 C12 H12B 109.2 . .
H12A C12 H12B 107.9 . .
C22 C21 P21 108.9(3) . .
C22 C21 H21A 109.9 . .
P21 C21 H21A 109.9 . .
C22 C21 H21B 109.9 . .
P21 C21 H21B 109.9 . .
H21A C21 H21B 108.3 . .
C21 C22 P22 111.9(3) . .
C21 C22 H22A 109.2 . .
P22 C22 H22A 109.2 . .
C21 C22 H22B 109.2 . .
P22 C22 H22B 109.2 . .
H22A C22 H22B 107.9 . .
C32 C31 P31 109.7(3) . .
C32 C31 H31A 109.7 . .
P31 C31 H31A 109.7 . .
C32 C31 H31B 109.7 . .
P31 C31 H31B 109.7 . .
H31A C31 H31B 108.2 . .
C31 C32 P32 111.7(3) . .
C31 C32 H32A 109.3 . .
P32 C32 H32A 109.3 . .
C31 C32 H32B 109.3 . .
P32 C32 H32B 109.3 . .
H32A C32 H32B 107.9 . .
C112 C111 C116 119.0(4) . .
C112 C111 P11 122.4(3) . .
C116 C111 P11 118.6(3) . .
C111 C112 C113 119.9(4) . .
C111 C112 H112 120.0 . .
C113 C112 H112 120.0 . .
C114 C113 C112 120.3(4) . .
C114 C113 H113 119.8 . .
C112 C113 H113 119.8 . .
C113 C114 C115 119.4(4) . .
C113 C114 H114 120.3 . .
C115 C114 H114 120.3 . .
C116 C115 C114 121.4(5) . .
C116 C115 H115 119.3 . .
C114 C115 H115 119.3 . .
C115 C116 C111 119.8(4) . .
C115 C116 H116 120.1 . .
C111 C116 H116 120.1 . .
C122 C121 C126 119.2(4) . .
C122 C121 P12 120.2(3) . .
C126 C121 P12 120.3(3) . .
C123 C122 C121 119.5(4) . .
C123 C122 H122 120.3 . .
C121 C122 H122 120.3 . .
C124 C123 C122 121.6(4) . .
C124 C123 H123 119.2 . .
C122 C123 H123 119.2 . .
C123 C124 C125 119.7(4) . .
C123 C124 H124 120.2 . .
C125 C124 H124 120.2 . .
C126 C125 C124 119.4(4) . .
C126 C125 H125 120.3 . .
C124 C125 H125 120.3 . .
C125 C126 C121 120.6(4) . .
C125 C126 H126 119.7 . .
C121 C126 H126 119.7 . .
C132 C131 C136 117.7(4) . .
C132 C131 P11 122.0(3) . .
C136 C131 P11 120.2(3) . .
C133 C132 C131 121.7(4) . .
C133 C132 H132 119.2 . .
C131 C132 H132 119.2 . .
C132 C133 C134 120.2(4) . .
C132 C133 H133 119.9 . .
C134 C133 H133 119.9 . .
C135 C134 C133 119.4(5) . .
C135 C134 H134 120.3 . .
C133 C134 H134 120.3 . .
C134 C135 C136 120.1(4) . .
C134 C135 H135 120.0 . .
C136 C135 H135 120.0 . .
C135 C136 C131 120.9(4) . .
C135 C136 H136 119.6 . .
C131 C136 H136 119.6 . .
C142 C141 C146 119.0(4) . .
C142 C141 P12 119.0(3) . .
C146 C141 P12 122.0(3) . .
C141 C142 C143 120.6(4) . .
C141 C142 H142 119.7 . .
C143 C142 H142 119.7 . .
C144 C143 C142 120.1(4) . .
C144 C143 H143 119.9 . .
C142 C143 H143 119.9 . .
C145 C144 C143 119.3(4) . .
C145 C144 H144 120.4 . .
C143 C144 H144 120.4 . .
C144 C145 C146 121.9(5) . .
C144 C145 H145 119.1 . .
C146 C145 H145 119.1 . .
C141 C146 C145 119.0(5) . .
C141 C146 H146 120.5 . .
C145 C146 H146 120.5 . .
C212 C211 C216 118.7(4) . .
C212 C211 P21 123.9(4) . .
C216 C211 P21 117.4(3) . .
C211 C212 C213 120.3(5) . .
C211 C212 H212 119.9 . .
C213 C212 H212 119.9 . .
C214 C213 C212 120.2(5) . .
C214 C213 H213 119.9 . .
C212 C213 H213 119.9 . .
C213 C214 C215 120.2(5) . .
C213 C214 H214 119.9 . .
C215 C214 H214 119.9 . .
C214 C215 C216 119.5(5) . .
C214 C215 H215 120.3 . .
C216 C215 H215 120.3 . .
C215 C216 C211 121.0(4) . .
C215 C216 H216 119.5 . .
C211 C216 H216 119.5 . .
C226 C221 C222 119.8(4) . .
C226 C221 P22 120.6(3) . .
C222 C221 P22 119.3(3) . .
C221 C222 C223 119.7(5) . .
C221 C222 H222 120.1 . .
C223 C222 H222 120.1 . .
C224 C223 C222 120.3(5) . .
C224 C223 H223 119.9 . .
C222 C223 H223 119.9 . .
C223 C224 C225 120.2(5) . .
C223 C224 H224 119.9 . .
C225 C224 H224 119.9 . .
C226 C225 C224 118.4(5) . .
C226 C225 H225 120.8 . .
C224 C225 H225 120.8 . .
C221 C226 C225 121.6(4) . .
C221 C226 H226 119.2 . .
C225 C226 H226 119.2 . .
C232 C231 C236 118.3(4) . .
C232 C231 P21 122.7(3) . .
C236 C231 P21 119.0(3) . .
C233 C232 C231 121.9(4) . .
C233 C232 H232 119.1 . .
C231 C232 H232 119.1 . .
C234 C233 C232 119.8(4) . .
C234 C233 H233 120.1 . .
C232 C233 H233 120.1 . .
C235 C234 C233 119.5(4) . .
C235 C234 H234 120.2 . .
C233 C234 H234 120.2 . .
C234 C235 C236 121.7(4) . .
C234 C235 H235 119.2 . .
C236 C235 H235 119.2 . .
C235 C236 C231 118.9(4) . .
C235 C236 H236 120.6 . .
C231 C236 H236 120.6 . .
C246 C241 C242 118.0(4) . .
C246 C241 P22 122.3(4) . .
C242 C241 P22 119.7(3) . .
C243 C242 C241 121.2(5) . .
C243 C242 H242 119.4 . .
C241 C242 H242 119.4 . .
C244 C243 C242 120.2(5) . .
C244 C243 H243 119.9 . .
C242 C243 H243 119.9 . .
C243 C244 C245 119.6(5) . .
C243 C244 H244 120.2 . .
C245 C244 H244 120.2 . .
C244 C245 C246 119.9(5) . .
C244 C245 H245 120.0 . .
C246 C245 H245 120.0 . .
C241 C246 C245 121.2(5) . .
C241 C246 H246 119.4 . .
C245 C246 H246 119.4 . .
C316 C311 C312 118.5(4) . .
C316 C311 P31 122.0(3) . .
C312 C311 P31 119.5(3) . .
C311 C312 C313 120.4(4) . .
C311 C312 H312 119.8 . .
C313 C312 H312 119.8 . .
C314 C313 C312 120.7(4) . .
C314 C313 H313 119.6 . .
C312 C313 H313 119.6 . .
C313 C314 C315 119.0(4) . .
C313 C314 H314 120.5 . .
C315 C314 H314 120.5 . .
C314 C315 C316 120.1(5) . .
C314 C315 H315 120.0 . .
C316 C315 H315 120.0 . .
C311 C316 C315 121.2(4) . .
C311 C316 H316 119.4 . .
C315 C316 H316 119.4 . .
C326 C321 C322 119.0(4) . .
C326 C321 P32 120.9(3) . .
C322 C321 P32 120.0(4) . .
C321 C322 C323 119.1(5) . .
C321 C322 H322 120.5 . .
C323 C322 H322 120.5 . .
C324 C323 C322 121.2(4) . .
C324 C323 H323 119.4 . .
C322 C323 H323 119.4 . .
C325 C324 C323 119.7(4) . .
C325 C324 H324 120.2 . .
C323 C324 H324 120.2 . .
C324 C325 C326 119.7(5) . .
C324 C325 H325 120.1 . .
C326 C325 H325 120.1 . .
C321 C326 C325 121.1(4) . .
C321 C326 H326 119.4 . .
C325 C326 H326 119.4 . .
C332 C331 C336 119.3(4) . .
C332 C331 P31 121.8(3) . .
C336 C331 P31 118.4(3) . .
C331 C332 C333 120.5(4) . .
C331 C332 H332 119.7 . .
C333 C332 H332 119.7 . .
C334 C333 C332 120.0(4) . .
C334 C333 H333 120.0 . .
C332 C333 H333 120.0 . .
C335 C334 C333 119.6(4) . .
C335 C334 H334 120.2 . .
C333 C334 H334 120.2 . .
C334 C335 C336 121.2(5) . .
C334 C335 H335 119.4 . .
C336 C335 H335 119.4 . .
C331 C336 C335 119.4(5) . .
C331 C336 H336 120.3 . .
C335 C336 H336 120.3 . .
C342 C341 C346 118.5(4) . .
C342 C341 P32 120.1(3) . .
C346 C341 P32 121.4(3) . .
C343 C342 C341 120.9(4) . .
C343 C342 H342 119.5 . .
C341 C342 H342 119.5 . .
C344 C343 C342 120.4(4) . .
C344 C343 H343 119.8 . .
C342 C343 H343 119.8 . .
C343 C344 C345 119.8(4) . .
C343 C344 H344 120.1 . .
C345 C344 H344 120.1 . .
C344 C345 C346 119.6(5) . .
C344 C345 H345 120.2 . .
C346 C345 H345 120.2 . .
C341 C346 C345 120.7(5) . .
C341 C346 H346 119.7 . .
C345 C346 H346 119.7 . .
C12S C11S H11C 109.5 . .
C12S C11S H11D 109.5 . .
H11C C11S H11D 109.5 . .
C12S C11S H11E 109.5 . .
H11C C11S H11E 109.5 . .
H11D C11S H11E 109.5 . .
C17S C12S C13S 119.7(6) . .
C17S C12S C11S 116.5(5) . .
C13S C12S C11S 123.7(5) . .
C14S C13S C12S 120.1(5) . .
C14S C13S H13S 119.9 . .
C12S C13S H13S 119.9 . .
C13S C14S C15S 119.4(6) . .
C13S C14S H14S 120.3 . .
C15S C14S H14S 120.3 . .
C16S C15S C14S 120.6(6) . .
C16S C15S H15S 119.7 . .
C14S C15S H15S 119.7 . .
C17S C16S C15S 120.0(5) . .
C17S C16S H16S 120.0 . .
C15S C16S H16S 120.0 . .
C16S C17S C12S 120.2(6) . .
C16S C17S H17S 119.9 . .
C12S C17S H17S 119.9 . .
C22S C21S H21C 109.5 . .
C22S C21S H21D 109.5 . .
H21C C21S H21D 109.5 . .
C22S C21S H21E 109.5 . .
H21C C21S H21E 109.5 . .
H21D C21S H21E 109.5 . .
C21S C22S C24S 133.9(8) . 3_667
C21S C22S C23S 108.2(7) . .
C24S C22S C23S 117.8(5) 3_667 .
C24S C23S C22S 118.2(6) . .
C24S C23S H23S 120.9 . .
C22S C23S H23S 120.9 . .
C23S C24S C22S 123.9(6) . 3_667
C23S C24S H24S 118.0 . .
C22S C24S H24S 118.0 3_667 .
C33S O31S C32S 113.4(5) . .
C32S C31S H31C 109.5 . .
C32S C31S H31D 109.5 . .
H31C C31S H31D 109.5 . .
C32S C31S H31E 109.5 . .
H31C C31S H31E 109.5 . .
H31D C31S H31E 109.5 . .
O31S C32S C31S 110.4(6) . .
O31S C32S H32C 109.6 . .
C31S C32S H32C 109.6 . .
O31S C32S H32D 109.6 . .
C31S C32S H32D 109.6 . .
H32C C32S H32D 108.1 . .
O31S C33S C34S 117.8(6) . .
O31S C33S H33A 107.9 . .
C34S C33S H33A 107.9 . .
O31S C33S H33B 107.9 . .
C34S C33S H33B 107.9 . .
H33A C33S H33B 107.2 . .
C33S C34S H34A 109.5 . .
C33S C34S H34B 109.5 . .
H34A C34S H34B 109.5 . .
C33S C34S H34C 109.5 . .
H34A C34S H34C 109.5 . .
H34B C34S H34C 109.5 . .

loop_
_geom_bond_atom_site_label_1
_geom_bond_atom_site_label_2
_geom_bond_distance
_geom_bond_site_symmetry_2
Mo1 S3 2.2945(10) .
Mo1 S1 2.2991(10) .
Mo1 S4 2.3804(10) .
Mo1 P12 2.5397(10) .
Mo1 Br1 2.6311(5) .
Mo1 P11 2.6764(10) .
Mo1 Mo3 2.7809(5) .
Mo1 Mo2 2.8271(5) .
Mo2 S1 2.3302(10) .
Mo2 S2 2.3501(10) .
Mo2 S4 2.3545(10) .
Mo2 P22 2.5499(11) .
Mo2 P21 2.6071(10) .
Mo2 Br2 2.6511(5) .
Mo2 Mo3 2.8381(5) .
Mo3 S2 2.2691(10) .
Mo3 S3 2.3402(10) .
Mo3 S4 2.3698(10) .
Mo3 P32 2.5472(10) .
Mo3 P31 2.6513(11) .
Mo3 Br3 2.6573(5) .
P11 C111 1.822(4) .
P11 C11 1.838(4) .
P11 C131 1.843(4) .
P12 C12 1.831(4) .
P12 C141 1.838(4) .
P12 C121 1.841(4) .
P21 C211 1.829(4) .
P21 C231 1.834(4) .
P21 C21 1.852(4) .
P22 C241 1.827(4) .
P22 C221 1.840(4) .
P22 C22 1.847(4) .
P31 C311 1.819(4) .
P31 C31 1.840(4) .
P31 C331 1.858(4) .
P32 C341 1.831(4) .
P32 C321 1.833(4) .
P32 C32 1.846(4) .
C11 C12 1.529(6) .
C11 H11A 0.9900 .
C11 H11B 0.9900 .
C12 H12A 0.9900 .
C12 H12B 0.9900 .
C21 C22 1.550(6) .
C21 H21A 0.9900 .
C21 H21B 0.9900 .
C22 H22A 0.9900 .
C22 H22B 0.9900 .
C31 C32 1.532(6) .
C31 H31A 0.9900 .
C31 H31B 0.9900 .
C32 H32A 0.9900 .
C32 H32B 0.9900 .
C111 C112 1.396(6) .
C111 C116 1.397(6) .
C112 C113 1.397(6) .
C112 H112 0.9500 .
C113 C114 1.372(7) .
C113 H113 0.9500 .
C114 C115 1.381(7) .
C114 H114 0.9500 .
C115 C116 1.373(6) .
C115 H115 0.9500 .
C116 H116 0.9500 .
C121 C122 1.393(5) .
C121 C126 1.400(6) .
C122 C123 1.389(6) .
C122 H122 0.9500 .
C123 C124 1.355(7) .
C123 H123 0.9500 .
C124 C125 1.413(6) .
C124 H124 0.9500 .
C125 C126 1.377(6) .
C125 H125 0.9500 .
C126 H126 0.9500 .
C131 C132 1.387(5) .
C131 C136 1.401(6) .
C132 C133 1.374(6) .
C132 H132 0.9500 .
C133 C134 1.388(7) .
C133 H133 0.9500 .
C134 C135 1.384(6) .
C134 H134 0.9500 .
C135 C136 1.389(6) .
C135 H135 0.9500 .
C136 H136 0.9500 .
C141 C142 1.376(6) .
C141 C146 1.382(6) .
C142 C143 1.390(6) .
C142 H142 0.9500 .
C143 C144 1.373(6) .
C143 H143 0.9500 .
C144 C145 1.344(7) .
C144 H144 0.9500 .
C145 C146 1.400(7) .
C145 H145 0.9500 .
C146 H146 0.9500 .
C211 C212 1.378(6) .
C211 C216 1.392(6) .
C212 C213 1.394(7) .
C212 H212 0.9500 .
C213 C214 1.375(7) .
C213 H213 0.9500 .
C214 C215 1.377(7) .
C214 H214 0.9500 .
C215 C216 1.385(6) .
C215 H215 0.9500 .
C216 H216 0.9500 .
C221 C226 1.378(6) .
C221 C222 1.387(6) .
C222 C223 1.395(6) .
C222 H222 0.9500 .
C223 C224 1.387(7) .
C223 H223 0.9500 .
C224 C225 1.406(7) .
C224 H224 0.9500 .
C225 C226 1.390(7) .
C225 H225 0.9500 .
C226 H226 0.9500 .
C231 C232 1.397(6) .
C231 C236 1.406(5) .
C232 C233 1.386(6) .
C232 H232 0.9500 .
C233 C234 1.380(6) .
C233 H233 0.9500 .
C234 C235 1.378(6) .
C234 H234 0.9500 .
C235 C236 1.405(6) .
C235 H235 0.9500 .
C236 H236 0.9500 .
C241 C246 1.370(6) .
C241 C242 1.402(6) .
C242 C243 1.381(6) .
C242 H242 0.9500 .
C243 C244 1.376(8) .
C243 H243 0.9500 .
C244 C245 1.383(8) .
C244 H244 0.9500 .
C245 C246 1.399(7) .
C245 H245 0.9500 .
C246 H246 0.9500 .
C311 C316 1.372(6) .
C311 C312 1.385(6) .
C312 C313 1.406(6) .
C312 H312 0.9500 .
C313 C314 1.372(6) .
C313 H313 0.9500 .
C314 C315 1.382(6) .
C314 H314 0.9500 .
C315 C316 1.404(6) .
C315 H315 0.9500 .
C316 H316 0.9500 .
C321 C326 1.382(6) .
C321 C322 1.389(6) .
C322 C323 1.391(7) .
C322 H322 0.9500 .
C323 C324 1.383(7) .
C323 H323 0.9500 .
C324 C325 1.358(6) .
C324 H324 0.9500 .
C325 C326 1.397(6) .
C325 H325 0.9500 .
C326 H326 0.9500 .
C331 C332 1.380(6) .
C331 C336 1.387(6) .
C332 C333 1.387(6) .
C332 H332 0.9500 .
C333 C334 1.380(7) .
C333 H333 0.9500 .
C334 C335 1.361(7) .
C334 H334 0.9500 .
C335 C336 1.393(6) .
C335 H335 0.9500 .
C336 H336 0.9500 .
C341 C342 1.387(6) .
C341 C346 1.389(6) .
C342 C343 1.386(6) .
C342 H342 0.9500 .
C343 C344 1.373(7) .
C343 H343 0.9500 .
C344 C345 1.390(7) .
C344 H344 0.9500 .
C345 C346 1.401(6) .
C345 H345 0.9500 .
C346 H346 0.9500 .
C11S C12S 1.547(8) .
C11S H11C 0.9800 .
C11S H11D 0.9800 .
C11S H11E 0.9800 .
C12S C17S 1.388(8) .
C12S C13S 1.400(8) .
C13S C14S 1.390(8) .
C13S H13S 0.9500 .
C14S C15S 1.392(7) .
C14S H14S 0.9500 .
C15S C16S 1.385(7) .
C15S H15S 0.9500 .
C16S C17S 1.385(8) .
C16S H16S 0.9500 .
C17S H17S 0.9500 .
C21S C22S 1.213(11) .
C21S H21C 0.9800 .
C21S H21D 0.9800 .
C21S H21E 0.9800 .
C22S C24S 1.363(7) 3_667
C22S C23S 1.497(8) .
C23S C24S 1.201(7) .
C23S H23S 0.9500 .
C24S C22S 1.363(7) 3_667
C24S H24S 0.9500 .
O31S C33S 1.344(7) .
O31S C32S 1.359(7) .
C31S C32S 1.464(8) .
C31S H31C 0.9800 .
C31S H31D 0.9800 .
C31S H31E 0.9800 .
C32S H32C 0.9900 .
C32S H32D 0.9900 .
C33S C34S 1.500(9) .
C33S H33A 0.9900 .
C33S H33B 0.9900 .
C34S H34A 0.9800 .
C34S H34B 0.9800 .
C34S H34C 0.9800 .
